data_7204036
loop_
_publ_author_name
'Hase, Syuichiro'
'Shiomi, Daisuke'
'Sato, Kazunobu'
'Takui, Takeji'

_publ_section_title
;
 Phenol-substituted nitronyl nitroxide biradicals with a triplet (S =
 1) ground state
;
_journal_issue 3
_journal_name_full 'Journal of Materials Chemistry'
_journal_page_first 756
_journal_paper_doi 10.1039/b007316o
_journal_volume 11
_journal_year 2001
_chemical_formula_sum 'C45 H66 N8 O11'
_chemical_formula_weight 895.06
_chemical_name_systematic
; 
4-methyl-2,6-bis(1-oxyl-3-oxide-4,4,5,5-tetramethyl-2-imidazolin-2-yl)
phenol 
;
_space_group_IT_number 61
_symmetry_cell_setting orthorhombic
_symmetry_Int_Tables_number 61
_symmetry_space_group_name_Hall '-P 2ac 2ab'
_symmetry_space_group_name_H-M 'P b c a'
_audit_creation_method 'by teXsan'
_cell_angle_alpha 90
_cell_angle_beta 90
_cell_angle_gamma 90
_cell_formula_units_Z 8
_cell_length_a 20.206(4)
_cell_length_b 40.405(4)
_cell_length_c 11.888(3)
_cell_measurement_reflns_used 24
_cell_measurement_temperature 296.2
_cell_measurement_theta_max 28.8
_cell_measurement_theta_min 23.9
_cell_volume 9706(3)
_computing_cell_refinement 'MSC/AFC Diffractometer Control'
_computing_data_collection 'MSC/AFC Diffractometer Control'
_computing_data_reduction 'teXsan Ver. 1.10'
_computing_publication_material 'teXsan Ver. 1.10'
_computing_structure_refinement 'teXsan Ver. 1.10'
_computing_structure_solution SIR92
_diffrn_measured_fraction_theta_full 0.9989
_diffrn_measured_fraction_theta_max 0.9989
_diffrn_measurement_device_type 'Rigaku AFC7R'
_diffrn_measurement_method \w-2\q
_diffrn_radiation_type 'Cu K\a'
_diffrn_radiation_wavelength 1.5418
_diffrn_reflns_av_R_equivalents 0.159
_diffrn_reflns_limit_h_max 22
_diffrn_reflns_limit_h_min 0
_diffrn_reflns_limit_k_max 45
_diffrn_reflns_limit_k_min 0
_diffrn_reflns_limit_l_max 13
_diffrn_reflns_limit_l_min 0
_diffrn_reflns_number 7232
_diffrn_reflns_theta_full 60.10
_diffrn_reflns_theta_max 60.10
_diffrn_standards_decay_% 1.89
_diffrn_standards_interval_count 150
_diffrn_standards_number 3
_exptl_absorpt_coefficient_mu 0.728
_exptl_absorpt_correction_T_max 0.998
_exptl_absorpt_correction_T_min 0.968
_exptl_absorpt_correction_type psi-scan
_exptl_absorpt_process_details '(North, Phillips & Mathews, 1968)'
_exptl_crystal_colour violet
_exptl_crystal_density_diffrn 1.225
_exptl_crystal_density_method 'not measured'
_exptl_crystal_description needle
_exptl_crystal_size_max 0.600
_exptl_crystal_size_mid 0.200
_exptl_crystal_size_min 0.200
_refine_diff_density_max 0.29
_refine_diff_density_min -0.34
_refine_ls_extinction_coef 0.0025(3)
_refine_ls_extinction_method 'Zachariasen(1967) type 2 Gaussian isotropic'
_refine_ls_goodness_of_fit_ref 1.816
_refine_ls_hydrogen_treatment noref
_refine_ls_number_parameters 558
_refine_ls_number_reflns 3310
_refine_ls_R_factor_gt 0.0587
_refine_ls_shift/su_max 0.4122
_refine_ls_structure_factor_coef Fsqd
_refine_ls_weighting_details 'w = 1/[\s^2^(Fo^2^) + (0.04000(Max(Fo^2^,0) + 2Fc^2^)/3)^2^]'
_refine_ls_weighting_scheme calc
_refine_ls_wR_factor_ref 0.1428
_reflns_number_gt 3310
_reflns_number_total 7230
_reflns_threshold_expression F^2^>3.0\s(F^2^)
_cod_data_source_file b007316o.txt
_cod_data_source_block global
_cod_original_cell_volume 9705(3)
_cod_original_sg_symbol_H-M 'P 21/b 21/c 21/a'
_cod_original_formula_sum 'C45 H66 N8 O11 '
_cod_database_code 7204036

loop_
_symmetry_equiv_pos_as_xyz
x,y,z
1/2+x,1/2-y,-z
-x,1/2+y,1/2-z
1/2-x,-y,1/2+z
-x,-y,-z
1/2-x,1/2+y,z
x,1/2-y,1/2+z
1/2+x,y,1/2-z

loop_
_atom_site_label
_atom_site_type_symbol
_atom_site_fract_x
_atom_site_fract_y
_atom_site_fract_z
_atom_site_U_iso_or_equiv
_atom_site_adp_type
_atom_site_occupancy
_atom_site_calc_flag
_atom_site_refinement_flags
_atom_site_disorder_assembly
_atom_site_disorder_group
O(1) O 1.2930(2) 0.01135(8) 0.8987(3) 0.068(1) Uani 1.00 d . . .
O(2) O 1.2860(2) 0.09768(8) 1.1495(3) 0.060(1) Uani 1.00 d . . .
O(3) O 1.0618(1) 0.01823(7) 0.8460(3) 0.0510(9) Uani 1.00 d . . .
O(4) O 1.0150(1) 0.12992(7) 0.8342(3) 0.061(1) Uani 1.00 d . . .
O(5) O 1.1493(1) 0.04036(7) 0.9810(2) 0.0435(9) Uani 1.00 d . . .
O(6) O 1.0621(2) 0.08881(8) 0.4946(3) 0.074(1) Uani 1.00 d . . .
O(7) O 1.0152(2) 0.16852(8) 0.2295(3) 0.072(1) Uani 1.00 d . . .
O(8) O 1.0910(2) 0.21783(8) 0.6583(3) 0.060(1) Uani 1.00 d . . .
O(9) O 0.8988(2) 0.18973(8) 0.8451(3) 0.058(1) Uani 1.00 d . . .
O(10) O 1.0736(1) 0.16158(7) 0.5760(3) 0.0479(9) Uani 1.00 d . . .
N(1) N 1.3015(2) 0.02786(9) 0.9875(3) 0.0422(10) Uani 1.00 d . . .
N(2) N 1.2984(2) 0.06942(9) 1.1064(3) 0.0399(10) Uani 1.00 d . . .
N(3) N 1.0298(2) 0.04622(8) 0.8390(3) 0.0366(8) Uani 1.00 d . . .
N(4) N 1.0076(2) 0.09871(8) 0.8286(3) 0.0407(9) Uani 1.00 d . . .
N(5) N 1.0656(2) 0.10635(9) 0.4053(3) 0.049(1) Uani 1.00 d . . .
N(6) N 1.0421(2) 0.14380(9) 0.2790(3) 0.047(1) Uani 1.00 d . . .
N(7) N 1.0461(2) 0.21557(9) 0.7355(3) 0.0431(10) Uani 1.00 d . . .
N(8) N 0.9546(2) 0.20290(8) 0.8237(3) 0.045(1) Uani 1.00 d . . .
C(1) C 1.1695(2) 0.0665(1) 0.9173(3) 0.036(1) Uani 1.00 d . . .
C(2) C 1.2353(2) 0.0772(1) 0.9287(4) 0.037(1) Uani 1.00 d . . .
C(3) C 1.2570(2) 0.1047(1) 0.8705(4) 0.042(1) Uani 1.00 d . . .
C(4) C 1.2156(2) 0.1214(1) 0.7956(4) 0.042(1) Uani 1.00 d . . .
C(5) C 1.1517(2) 0.1108(1) 0.7840(4) 0.039(1) Uani 1.00 d . . .
C(6) C 1.1278(2) 0.08386(10) 0.8454(4) 0.033(1) Uani 1.00 d . . .
C(7) C 1.2783(2) 0.0589(1) 1.0062(4) 0.036(1) Uani 1.00 d . . .
C(8) C 1.3309(2) 0.0133(1) 1.0922(4) 0.049(1) Uani 1.00 d . . .
C(9) C 1.3432(2) 0.0447(1) 1.1640(4) 0.041(1) Uani 1.00 d . . .
C(10) C 1.2782(3) -0.0096(1) 1.1396(5) 0.088(2) Uani 1.00 d . . .
C(11) C 1.3922(3) -0.0059(1) 1.0624(5) 0.081(2) Uani 1.00 d . . .
C(12) C 1.3240(3) 0.0417(1) 1.2857(4) 0.069(2) Uani 1.00 d . . .
C(13) C 1.4122(3) 0.0590(1) 1.1549(6) 0.080(2) Uani 1.00 d . . .
C(14) C 1.0573(2) 0.07587(10) 0.8379(4) 0.0337(10) Uani 1.00 d . . .
C(15) C 0.9562(2) 0.0470(1) 0.8415(4) 0.051(1) Uani 1.00 d . . .
C(16) C 0.9428(2) 0.0827(1) 0.8024(4) 0.047(1) Uani 1.00 d . . .
C(17) C 0.9361(3) 0.0412(2) 0.9646(5) 0.085(2) Uani 1.00 d . . .
C(18) C 0.9294(3) 0.0197(1) 0.7698(7) 0.107(3) Uani 1.00 d . . .
C(19) C 0.8880(2) 0.1010(1) 0.8594(6) 0.083(2) Uani 1.00 d . . .
C(20) C 0.9350(3) 0.0850(2) 0.6753(5) 0.078(2) Uani 1.00 d . . .
C(21) C 1.2404(2) 0.1508(1) 0.7273(5) 0.064(2) Uani 1.00 d . . .
C(22) C 1.0077(2) 0.1642(1) 0.5550(4) 0.036(1) Uani 1.00 d . . .
C(23) C 0.9815(2) 0.1493(1) 0.4590(4) 0.037(1) Uani 1.00 d . . .
C(24) C 0.9153(2) 0.1523(1) 0.4325(4) 0.042(1) Uani 1.00 d . . .
C(25) C 0.8725(2) 0.1705(1) 0.5011(4) 0.042(1) Uani 1.00 d . . .
C(26) C 0.8976(2) 0.1843(1) 0.5968(4) 0.042(1) Uani 1.00 d . . .
C(27) C 0.9653(2) 0.18207(10) 0.6257(4) 0.035(1) Uani 1.00 d . . .
C(28) C 1.0277(2) 0.1330(1) 0.3828(4) 0.042(1) Uani 1.00 d . . .
C(29) C 1.0907(3) 0.1221(1) 0.2198(4) 0.060(2) Uani 1.00 d . . .
C(30) C 1.1183(2) 0.1017(1) 0.3182(4) 0.051(1) Uani 1.00 d . . .
C(31) C 1.0484(3) 0.1015(2) 0.1366(5) 0.096(2) Uani 1.00 d . . .
C(32) C 1.1392(3) 0.1422(2) 0.1548(6) 0.113(3) Uani 1.00 d . . .
C(33) C 1.1279(3) 0.0654(1) 0.2943(5) 0.091(2) Uani 1.00 d . . .
C(34) C 1.1799(3) 0.1162(2) 0.3727(5) 0.099(2) Uani 1.00 d . . .
C(35) C 0.9890(2) 0.19920(10) 0.7264(4) 0.036(1) Uani 1.00 d . . .
C(36) C 1.0563(2) 0.2282(1) 0.8533(4) 0.053(1) Uani 1.00 d . . .
C(37) C 0.9856(3) 0.2290(1) 0.8969(4) 0.053(1) Uani 1.00 d . . .
C(38) C 1.1018(3) 0.2035(1) 0.9114(5) 0.079(2) Uani 1.00 d . . .
C(39) C 1.0906(3) 0.2621(1) 0.8459(5) 0.075(2) Uani 1.00 d . . .
C(40) C 0.9775(3) 0.2205(2) 1.0196(4) 0.084(2) Uani 1.00 d . . .
C(41) C 0.9481(3) 0.2608(1) 0.8695(5) 0.073(2) Uani 1.00 d . . .
C(42) C 0.8019(2) 0.1757(1) 0.4674(5) 0.061(2) Uani 1.00 d . . .
C(43) C 0.824(1) 0.3204(5) 0.622(2) 0.39(1) Uiso 1.00 d . . .
C(44) C 0.784(1) 0.2926(6) 0.584(2) 0.37(1) Uiso 1.00 d . . .
C(45) C 0.7561(7) 0.2740(3) 0.469(1) 0.271(7) Uiso 1.00 d . . .
C(46) C 0.7944(7) 0.2579(4) 0.633(1) 0.263(7) Uiso 1.00 d . . .
H(1) H 1.3014 0.1127 0.8823 0.0458 Uiso 1.00 calc . . .
H(2) H 1.1225 0.1225 0.7345 0.0452 Uiso 1.00 calc . . .
H(3) H 1.2393 0.0028 1.1554 0.1066 Uiso 1.00 calc . . .
H(4) H 1.2685 -0.0263 1.0859 0.1066 Uiso 1.00 calc . . .
H(5) H 1.2943 -0.0194 1.2066 0.1066 Uiso 1.00 calc . . .
H(6) H 1.3808 -0.0239 1.0127 0.0976 Uiso 1.00 calc . . .
H(7) H 1.4235 0.0078 1.0260 0.0976 Uiso 1.00 calc . . .
H(8) H 1.4114 -0.0151 1.1286 0.0976 Uiso 1.00 calc . . .
H(9) H 1.2797 0.0340 1.2912 0.0802 Uiso 1.00 calc . . .
H(10) H 1.3529 0.0269 1.3226 0.0802 Uiso 1.00 calc . . .
H(11) H 1.3268 0.0630 1.3207 0.0802 Uiso 1.00 calc . . .
H(12) H 1.4432 0.0449 1.1884 0.0971 Uiso 1.00 calc . . .
H(13) H 1.4135 0.0803 1.1906 0.0971 Uiso 1.00 calc . . .
H(14) H 1.4232 0.0621 1.0768 0.0971 Uiso 1.00 calc . . .
H(15) H 0.9527 0.0208 0.9887 0.1017 Uiso 1.00 calc . . .
H(16) H 0.9534 0.0588 1.0089 0.1017 Uiso 1.00 calc . . .
H(17) H 0.8889 0.0414 0.9697 0.1017 Uiso 1.00 calc . . .
H(18) H 0.9451 -0.0006 0.7962 0.1277 Uiso 1.00 calc . . .
H(19) H 0.9435 0.0233 0.6941 0.1277 Uiso 1.00 calc . . .
H(20) H 0.8822 0.0203 0.7721 0.1277 Uiso 1.00 calc . . .
H(21) H 0.8470 0.0915 0.8437 0.0998 Uiso 1.00 calc . . .
H(22) H 0.8884 0.1238 0.8377 0.0998 Uiso 1.00 calc . . .
H(23) H 0.8954 0.1003 0.9404 0.0998 Uiso 1.00 calc . . .
H(24) H 0.9693 0.0740 0.6396 0.0908 Uiso 1.00 calc . . .
H(25) H 0.8931 0.0764 0.6535 0.0908 Uiso 1.00 calc . . .
H(26) H 0.9358 0.1083 0.6535 0.0908 Uiso 1.00 calc . . .
H(27) H 1.2855 0.1549 0.7469 0.0763 Uiso 1.00 calc . . .
H(28) H 1.2147 0.1697 0.7469 0.0763 Uiso 1.00 calc . . .
H(29) H 1.2365 0.1461 0.6510 0.0763 Uiso 1.00 calc . . .
H(30) H 0.8983 0.1423 0.3648 0.0478 Uiso 1.00 calc . . .
H(31) H 0.8685 0.1954 0.6446 0.0488 Uiso 1.00 calc . . .
H(32) H 1.1685 0.1278 0.1164 0.1312 Uiso 1.00 calc . . .
H(33) H 1.1631 0.1562 0.2037 0.1312 Uiso 1.00 calc . . .
H(34) H 1.1158 0.1553 0.1010 0.1312 Uiso 1.00 calc . . .
H(35) H 1.0180 0.0892 0.1765 0.1232 Uiso 1.00 calc . . .
H(36) H 1.0774 0.0880 0.0938 0.1232 Uiso 1.00 calc . . .
H(37) H 1.0265 0.1167 0.0868 0.1232 Uiso 1.00 calc . . .
H(38) H 1.1883 0.1053 0.4408 0.1180 Uiso 1.00 calc . . .
H(39) H 1.1728 0.1392 0.3853 0.1180 Uiso 1.00 calc . . .
H(40) H 1.2164 0.1135 0.3227 0.1180 Uiso 1.00 calc . . .
H(41) H 1.1365 0.0538 0.3604 0.1029 Uiso 1.00 calc . . .
H(42) H 1.0872 0.0569 0.2610 0.1029 Uiso 1.00 calc . . .
H(43) H 1.1622 0.0624 0.2410 0.1029 Uiso 1.00 calc . . .
H(44) H 1.1423 0.2023 0.8714 0.0896 Uiso 1.00 calc . . .
H(45) H 1.0809 0.1828 0.9129 0.0896 Uiso 1.00 calc . . .
H(46) H 1.1099 0.2111 0.9858 0.0896 Uiso 1.00 calc . . .
H(47) H 1.1313 0.2609 0.8085 0.0871 Uiso 1.00 calc . . .
H(48) H 1.0971 0.2709 0.9202 0.0871 Uiso 1.00 calc . . .
H(49) H 1.0620 0.2774 0.8062 0.0871 Uiso 1.00 calc . . .
H(50) H 1.0001 0.1997 1.0340 0.0966 Uiso 1.00 calc . . .
H(51) H 0.9977 0.2370 1.0645 0.0966 Uiso 1.00 calc . . .
H(52) H 0.9327 0.2182 1.0375 0.0966 Uiso 1.00 calc . . .
H(53) H 0.9658 0.2784 0.9133 0.0815 Uiso 1.00 calc . . .
H(54) H 0.9029 0.2578 0.8868 0.0815 Uiso 1.00 calc . . .
H(55) H 0.9533 0.2656 0.7920 0.0815 Uiso 1.00 calc . . .
H(56) H 0.7807 0.1886 0.5209 0.0698 Uiso 1.00 calc . . .
H(57) H 0.7805 0.1544 0.4618 0.0698 Uiso 1.00 calc . . .
H(58) H 0.8006 0.1858 0.3952 0.0698 Uiso 1.00 calc . . .

loop_
_atom_site_aniso_label
_atom_site_aniso_U_11
_atom_site_aniso_U_22
_atom_site_aniso_U_33
_atom_site_aniso_U_12
_atom_site_aniso_U_13
_atom_site_aniso_U_23
O(1) 0.084(3) 0.070(2) 0.049(2) 0.019(2) -0.026(2) -0.018(2)
O(2) 0.081(2) 0.045(2) 0.054(2) 0.023(2) -0.013(2) -0.009(2)
O(3) 0.045(2) 0.036(2) 0.073(2) 0.009(1) -0.001(2) 0.000(2)
O(4) 0.045(2) 0.033(1) 0.104(3) 0.005(1) -0.005(2) 0.007(2)
O(5) 0.041(2) 0.046(2) 0.043(2) 0.005(1) 0.001(2) 0.017(1)
O(6) 0.096(3) 0.070(2) 0.057(2) 0.035(2) 0.030(2) 0.027(2)
O(7) 0.104(3) 0.059(2) 0.054(2) 0.034(2) 0.006(2) 0.015(2)
O(8) 0.051(2) 0.070(2) 0.059(2) -0.013(2) 0.011(2) -0.006(2)
O(9) 0.058(2) 0.061(2) 0.056(2) -0.004(2) 0.018(2) -0.006(2)
O(10) 0.035(1) 0.057(2) 0.051(2) 0.012(2) -0.001(2) -0.005(2)
N(1) 0.041(2) 0.045(2) 0.041(2) 0.007(2) -0.007(2) 0.001(1)
N(2) 0.038(2) 0.044(2) 0.038(2) 0.008(2) -0.004(2) 0.001(2)
N(3) 0.033(2) 0.034(1) 0.043(2) 0.003(1) -0.002(2) 0.000(2)
N(4) 0.030(2) 0.035(2) 0.057(2) 0.003(1) -0.003(2) 0.007(2)
N(5) 0.056(2) 0.048(2) 0.043(2) 0.014(2) 0.013(2) 0.002(2)
N(6) 0.060(3) 0.040(2) 0.043(2) 0.003(2) 0.008(2) -0.001(2)
N(7) 0.047(2) 0.040(2) 0.042(2) -0.001(2) -0.003(2) -0.008(2)
N(8) 0.057(2) 0.035(2) 0.042(2) 0.007(2) 0.007(2) -0.006(2)
C(1) 0.031(2) 0.045(2) 0.032(2) 0.008(2) 0.002(2) 0.003(2)
C(2) 0.032(2) 0.043(2) 0.036(2) 0.005(2) -0.002(2) 0.000(2)
C(3) 0.029(2) 0.048(3) 0.048(3) -0.003(2) -0.001(2) 0.005(2)
C(4) 0.032(2) 0.046(3) 0.049(3) 0.003(2) -0.002(2) 0.001(2)
C(5) 0.032(2) 0.040(2) 0.046(3) 0.003(2) -0.003(2) 0.015(2)
C(6) 0.025(2) 0.034(2) 0.040(3) 0.002(2) -0.003(2) 0.000(2)
C(7) 0.025(2) 0.048(2) 0.036(2) 0.006(2) -0.001(2) -0.001(2)
C(8) 0.065(3) 0.043(2) 0.041(3) 0.015(2) -0.017(2) 0.001(2)
C(9) 0.044(2) 0.043(2) 0.037(2) 0.012(2) -0.008(2) 0.004(2)
C(10) 0.119(5) 0.059(4) 0.087(5) -0.043(3) -0.010(4) 0.024(3)
C(11) 0.084(4) 0.095(4) 0.063(4) 0.060(3) -0.021(3) -0.022(3)
C(12) 0.107(5) 0.068(4) 0.033(2) 0.034(3) -0.008(3) 0.002(3)
C(13) 0.047(3) 0.075(4) 0.119(5) -0.005(3) -0.023(4) 0.006(4)
C(14) 0.027(2) 0.036(2) 0.038(2) 0.002(1) -0.001(2) 0.003(2)
C(15) 0.031(2) 0.052(2) 0.069(3) 0.001(2) 0.001(2) 0.007(2)
C(16) 0.032(2) 0.051(2) 0.057(2) -0.007(2) -0.003(2) 0.011(2)
C(17) 0.059(4) 0.114(5) 0.082(3) 0.014(3) 0.023(3) 0.050(4)
C(18) 0.070(4) 0.068(4) 0.183(7) -0.009(3) -0.050(5) -0.058(4)
C(19) 0.039(3) 0.071(4) 0.139(6) 0.014(3) 0.024(3) -0.009(4)
C(20) 0.053(3) 0.119(5) 0.062(3) -0.016(3) -0.015(3) 0.021(4)
C(21) 0.049(3) 0.059(3) 0.084(4) -0.002(3) 0.005(3) 0.033(3)
C(22) 0.036(2) 0.035(2) 0.038(2) 0.002(2) 0.001(2) 0.002(2)
C(23) 0.043(2) 0.034(2) 0.034(2) -0.001(2) 0.001(2) 0.000(2)
C(24) 0.046(2) 0.033(3) 0.046(3) -0.001(2) -0.007(2) -0.008(2)
C(25) 0.042(2) 0.036(3) 0.049(3) 0.004(2) 0.001(2) 0.001(2)
C(26) 0.040(2) 0.036(3) 0.049(3) 0.005(2) 0.004(2) 0.004(2)
C(27) 0.039(2) 0.032(2) 0.033(2) 0.003(2) -0.002(2) 0.000(2)
C(28) 0.050(3) 0.037(2) 0.040(2) 0.000(2) 0.005(2) -0.006(2)
C(29) 0.069(3) 0.053(3) 0.056(3) 0.027(2) 0.016(2) 0.001(2)
C(30) 0.055(3) 0.051(2) 0.048(3) 0.011(2) 0.019(2) -0.003(2)
C(31) 0.094(5) 0.128(6) 0.065(4) 0.021(4) -0.013(4) -0.049(4)
C(32) 0.103(5) 0.112(5) 0.123(6) 0.020(4) 0.072(5) 0.072(5)
C(33) 0.128(6) 0.052(3) 0.093(5) 0.031(4) 0.049(4) 0.002(3)
C(34) 0.054(3) 0.157(7) 0.084(5) -0.008(4) -0.004(3) -0.030(4)
C(35) 0.042(2) 0.030(2) 0.036(2) 0.010(2) -0.005(2) -0.001(2)
C(36) 0.068(3) 0.050(2) 0.042(2) -0.001(2) -0.007(2) -0.010(2)
C(37) 0.073(3) 0.044(2) 0.042(2) -0.006(2) 0.003(2) -0.009(2)
C(38) 0.089(4) 0.076(4) 0.070(4) 0.016(3) -0.042(3) 0.003(3)
C(39) 0.082(4) 0.062(3) 0.082(4) -0.025(3) -0.004(4) -0.017(3)
C(40) 0.114(5) 0.098(5) 0.040(2) -0.015(4) 0.005(3) -0.010(3)
C(41) 0.079(4) 0.052(3) 0.087(4) 0.020(3) 0.010(4) -0.019(3)
C(42) 0.043(2) 0.056(3) 0.084(4) 0.004(3) -0.010(3) -0.010(3)

loop_
_atom_type_symbol
_atom_type_description
_atom_type_scat_dispersion_real
_atom_type_scat_dispersion_imag
_atom_type_scat_source
C C 0.018 0.009
;International Tables for Crystallography
(1992, Vol. C, Tables 4.2.6.8 and 6.1.1.1)
;
H H 0.000 0.000
;International Tables for Crystallography
(1992, Vol. C, Table 6.1.1.2)
;
N N 0.031 0.018
;International Tables for Crystallography
(1992, Vol. C, Tables 4.2.6.8 and 6.1.1.1)
;
O O 0.049 0.032
;International Tables for Crystallography
(1992, Vol. C, Tables 4.2.6.8 and 6.1.1.1)
;

loop_
_geom_angle_atom_site_label_1
_geom_angle_atom_site_label_2
_geom_angle_atom_site_label_3
_geom_angle
_geom_angle_site_symmetry_1
_geom_angle_site_symmetry_2
_geom_angle_site_symmetry_3
_geom_angle_publ_flag
O(1) N(1) C(7) 125.4(5) . 1_555 1_555 yes
O(1) N(1) C(8) 122.8(5) . 1_555 1_555 yes
C(7) N(1) C(8) 111.3(5) . 1_555 1_555 yes
O(2) N(2) C(7) 125.9(5) . 1_555 1_555 yes
O(2) N(2) C(9) 121.7(5) . 1_555 1_555 yes
C(7) N(2) C(9) 112.2(5) . 1_555 1_555 yes
O(3) N(3) C(14) 125.4(4) . 1_555 1_555 yes
O(3) N(3) C(15) 120.7(5) . 1_555 1_555 yes
C(14) N(3) C(15) 113.7(5) . 1_555 1_555 yes
O(4) N(4) C(14) 125.3(5) . 1_555 1_555 yes
O(4) N(4) C(16) 122.9(4) . 1_555 1_555 yes
C(14) N(4) C(16) 111.6(4) . 1_555 1_555 yes
O(6) N(5) C(28) 125.2(5) . 1_555 1_555 yes
O(6) N(5) C(30) 123.0(5) . 1_555 1_555 yes
C(28) N(5) C(30) 111.5(5) . 1_555 1_555 yes
O(7) N(6) C(28) 125.8(5) . 1_555 1_555 yes
O(7) N(6) C(29) 121.4(5) . 1_555 1_555 yes
C(28) N(6) C(29) 112.7(5) . 1_555 1_555 yes
O(8) N(7) C(35) 125.7(5) . 1_555 1_555 yes
O(8) N(7) C(36) 122.7(5) . 1_555 1_555 yes
C(35) N(7) C(36) 111.2(5) . 1_555 1_555 yes
O(9) N(8) C(35) 125.3(5) . 1_555 1_555 yes
O(9) N(8) C(37) 123.2(5) . 1_555 1_555 yes
C(35) N(8) C(37) 110.8(5) . 1_555 1_555 yes
O(5) C(1) C(2) 118.0(5) . 1_555 1_555 yes
O(5) C(1) C(6) 123.5(5) . 1_555 1_555 yes
C(2) C(1) C(6) 118.4(5) . 1_555 1_555 yes
C(1) C(2) C(3) 120.0(5) . 1_555 1_555 yes
C(1) C(2) C(7) 117.6(5) . 1_555 1_555 yes
C(3) C(2) C(7) 122.3(5) . 1_555 1_555 yes
C(2) C(3) C(4) 121.3(5) . 1_555 1_555 yes
C(3) C(4) C(5) 118.7(6) . 1_555 1_555 yes
C(3) C(4) C(21) 121.3(5) . 1_555 1_555 yes
C(5) C(4) C(21) 120.0(5) . 1_555 1_555 yes
C(4) C(5) C(6) 121.1(5) . 1_555 1_555 yes
C(1) C(6) C(5) 120.4(5) . 1_555 1_555 yes
C(1) C(6) C(14) 121.0(5) . 1_555 1_555 yes
C(5) C(6) C(14) 118.5(5) . 1_555 1_555 yes
N(1) C(7) N(2) 109.7(5) . 1_555 1_555 yes
N(1) C(7) C(2) 124.7(5) . 1_555 1_555 yes
N(2) C(7) C(2) 125.6(5) . 1_555 1_555 yes
N(1) C(8) C(9) 101.6(4) . 1_555 1_555 yes
N(1) C(8) C(10) 105.6(6) . 1_555 1_555 yes
N(1) C(8) C(11) 109.5(5) . 1_555 1_555 yes
C(9) C(8) C(10) 114.1(6) . 1_555 1_555 yes
C(9) C(8) C(11) 114.8(6) . 1_555 1_555 yes
C(10) C(8) C(11) 110.4(6) . 1_555 1_555 yes
N(2) C(9) C(8) 101.2(4) . 1_555 1_555 yes
N(2) C(9) C(12) 109.6(5) . 1_555 1_555 yes
N(2) C(9) C(13) 105.5(5) . 1_555 1_555 yes
C(8) C(9) C(12) 115.0(5) . 1_555 1_555 yes
C(8) C(9) C(13) 114.9(6) . 1_555 1_555 yes
C(12) C(9) C(13) 109.7(6) . 1_555 1_555 yes
N(3) C(14) N(4) 107.7(5) . 1_555 1_555 yes
N(3) C(14) C(6) 127.4(5) . 1_555 1_555 yes
N(4) C(14) C(6) 124.8(5) . 1_555 1_555 yes
N(3) C(15) C(16) 100.9(5) . 1_555 1_555 yes
N(3) C(15) C(17) 106.2(5) . 1_555 1_555 yes
N(3) C(15) C(18) 109.6(6) . 1_555 1_555 yes
C(16) C(15) C(17) 112.6(6) . 1_555 1_555 yes
C(16) C(15) C(18) 117.0(6) . 1_555 1_555 yes
C(17) C(15) C(18) 109.7(7) . 1_555 1_555 yes
N(4) C(16) C(15) 100.9(5) . 1_555 1_555 yes
N(4) C(16) C(19) 109.9(5) . 1_555 1_555 yes
N(4) C(16) C(20) 105.8(5) . 1_555 1_555 yes
C(15) C(16) C(19) 117.2(6) . 1_555 1_555 yes
C(15) C(16) C(20) 112.0(6) . 1_555 1_555 yes
C(19) C(16) C(20) 110.1(6) . 1_555 1_555 yes
O(10) C(22) C(23) 119.3(5) . 1_555 1_555 yes
O(10) C(22) C(27) 121.9(5) . 1_555 1_555 yes
C(23) C(22) C(27) 118.8(5) . 1_555 1_555 yes
C(22) C(23) C(24) 121.1(6) . 1_555 1_555 yes
C(22) C(23) C(28) 117.4(5) . 1_555 1_555 yes
C(24) C(23) C(28) 121.3(6) . 1_555 1_555 yes
C(23) C(24) C(25) 120.9(6) . 1_555 1_555 yes
C(24) C(25) C(26) 118.0(6) . 1_555 1_555 yes
C(24) C(25) C(42) 120.5(6) . 1_555 1_555 yes
C(26) C(25) C(42) 121.4(6) . 1_555 1_555 yes
C(25) C(26) C(27) 122.6(6) . 1_555 1_555 yes
C(22) C(27) C(26) 118.6(5) . 1_555 1_555 yes
C(22) C(27) C(35) 122.3(5) . 1_555 1_555 yes
C(26) C(27) C(35) 119.1(5) . 1_555 1_555 yes
N(5) C(28) N(6) 108.6(5) . 1_555 1_555 yes
N(5) C(28) C(23) 126.9(6) . 1_555 1_555 yes
N(6) C(28) C(23) 124.3(6) . 1_555 1_555 yes
N(6) C(29) C(30) 101.2(5) . 1_555 1_555 yes
N(6) C(29) C(31) 104.7(6) . 1_555 1_555 yes
N(6) C(29) C(32) 111.1(6) . 1_555 1_555 yes
C(30) C(29) C(31) 113.4(6) . 1_555 1_555 yes
C(30) C(29) C(32) 116.7(7) . 1_555 1_555 yes
C(31) C(29) C(32) 108.9(7) . 1_555 1_555 yes
N(5) C(30) C(29) 101.6(5) . 1_555 1_555 yes
N(5) C(30) C(33) 110.1(5) . 1_555 1_555 yes
N(5) C(30) C(34) 103.9(5) . 1_555 1_555 yes
C(29) C(30) C(33) 115.2(6) . 1_555 1_555 yes
C(29) C(30) C(34) 114.5(6) . 1_555 1_555 yes
C(33) C(30) C(34) 110.5(7) . 1_555 1_555 yes
N(7) C(35) N(8) 108.6(5) . 1_555 1_555 yes
N(7) C(35) C(27) 125.7(5) . 1_555 1_555 yes
N(8) C(35) C(27) 125.5(5) . 1_555 1_555 yes
N(7) C(36) C(37) 101.3(5) . 1_555 1_555 yes
N(7) C(36) C(38) 106.3(5) . 1_555 1_555 yes
N(7) C(36) C(39) 108.1(5) . 1_555 1_555 yes
C(37) C(36) C(38) 115.2(6) . 1_555 1_555 yes
C(37) C(36) C(39) 115.1(6) . 1_555 1_555 yes
C(38) C(36) C(39) 109.8(6) . 1_555 1_555 yes
N(8) C(37) C(36) 100.4(5) . 1_555 1_555 yes
N(8) C(37) C(40) 110.7(5) . 1_555 1_555 yes
N(8) C(37) C(41) 105.0(5) . 1_555 1_555 yes
C(36) C(37) C(40) 115.4(6) . 1_555 1_555 yes
C(36) C(37) C(41) 114.3(6) . 1_555 1_555 yes
C(40) C(37) C(41) 110.1(6) . 1_555 1_555 yes
C(43) C(44) C(45) 142(2) . 1_555 1_555 yes
C(43) C(44) C(46) 120(2) . 1_555 1_555 yes
C(45) C(44) C(46) 86(1) . 1_555 1_555 yes

loop_
_geom_bond_atom_site_label_1
_geom_bond_atom_site_label_2
_geom_bond_distance
_geom_bond_site_symmetry_1
_geom_bond_site_symmetry_2
_geom_bond_publ_flag
O(1) N(1) 1.261(6) . . yes
O(2) N(2) 1.276(6) . . yes
O(3) N(3) 1.306(5) . . yes
O(4) N(4) 1.272(5) . . yes
O(5) C(1) 1.362(6) . . yes
O(6) N(5) 1.278(6) . . yes
O(7) N(6) 1.280(6) . . yes
O(8) N(7) 1.294(6) . . yes
O(9) N(8) 1.272(6) . . yes
O(10) C(22) 1.358(6) . . yes
N(1) C(7) 1.356(7) . . yes
N(1) C(8) 1.498(7) . . yes
N(2) C(7) 1.329(7) . . yes
N(2) C(9) 1.511(7) . . yes
N(3) C(14) 1.320(6) . . yes
N(3) C(15) 1.489(7) . . yes
N(4) C(14) 1.368(6) . . yes
N(4) C(16) 1.493(7) . . yes
N(5) C(28) 1.348(7) . . yes
N(5) C(30) 1.497(7) . . yes
N(6) C(28) 1.340(7) . . yes
N(6) C(29) 1.492(7) . . yes
N(7) C(35) 1.334(7) . . yes
N(7) C(36) 1.505(7) . . yes
N(8) C(35) 1.358(7) . . yes
N(8) C(37) 1.505(7) . . yes
C(1) C(2) 1.407(8) . . yes
C(1) C(6) 1.390(7) . . yes
C(2) C(3) 1.380(7) . . yes
C(2) C(7) 1.467(7) . . yes
C(3) C(4) 1.394(8) . . yes
C(4) C(5) 1.366(8) . . yes
C(4) C(21) 1.526(8) . . yes
C(5) C(6) 1.398(7) . . yes
C(6) C(14) 1.465(7) . . yes
C(8) C(9) 1.550(8) . . yes
C(8) C(10) 1.519(9) . . yes
C(8) C(11) 1.504(9) . . yes
C(9) C(12) 1.503(9) . . yes
C(9) C(13) 1.513(9) . . yes
C(15) C(16) 1.542(8) . . yes
C(15) C(17) 1.535(10) . . yes
C(15) C(18) 1.493(9) . . yes
C(16) C(19) 1.494(9) . . yes
C(16) C(20) 1.522(9) . . yes
C(22) C(23) 1.394(8) . . yes
C(22) C(27) 1.402(7) . . yes
C(23) C(24) 1.380(8) . . yes
C(23) C(28) 1.458(8) . . yes
C(24) C(25) 1.398(8) . . yes
C(25) C(26) 1.365(8) . . yes
C(25) C(42) 1.495(8) . . yes
C(26) C(27) 1.412(8) . . yes
C(27) C(35) 1.464(8) . . yes
C(29) C(30) 1.536(9) . . yes
C(29) C(31) 1.55(1) . . yes
C(29) C(32) 1.488(9) . . yes
C(30) C(33) 1.509(9) . . yes
C(30) C(34) 1.521(10) . . yes
C(36) C(37) 1.520(9) . . yes
C(36) C(38) 1.524(9) . . yes
C(36) C(39) 1.536(9) . . yes
C(37) C(40) 1.507(9) . . yes
C(37) C(41) 1.525(9) . . yes
C(43) C(44) 1.46(3) . . yes
C(44) C(45) 1.67(3) . . yes
C(44) C(46) 1.53(3) . . yes

loop_
_geom_contact_atom_site_label_1
_geom_contact_atom_site_label_2
_geom_contact_distance
_geom_contact_site_symmetry_1
_geom_contact_site_symmetry_2
_geom_contact_publ_flag
O(1) C(10) 3.401(10) . 4_754 ?
O(1) C(18) 3.424(9) . 8_556 ?
O(1) C(12) 3.463(9) . 4_754 ?
O(2) C(42) 3.460(8) . 8_556 ?
O(2) C(32) 3.469(10) . 1_556 ?
O(2) C(34) 3.493(9) . 1_556 ?
O(2) C(24) 3.556(8) . 8_556 ?
O(3) C(17) 3.293(8) . 5_757 ?
O(3) C(12) 3.421(8) . 4_754 ?
O(3) C(11) 3.532(9) . 4_754 ?
O(4) C(35) 3.123(7) . . ?
O(4) N(8) 3.194(6) . . ?
O(4) O(9) 3.372(6) . . ?
O(4) C(27) 3.405(7) . . ?
O(4) O(10) 3.530(6) . . ?
O(4) C(38) 3.570(9) . . ?
O(4) C(22) 3.600(7) . . ?
O(6) C(20) 3.351(9) . . ?
O(6) C(11) 3.568(8) . 4_754 ?
O(7) C(40) 3.351(9) . 1_554 ?
O(7) C(39) 3.477(9) . 7_554 ?
O(7) C(41) 3.573(9) . 7_554 ?
O(9) C(45) 3.55(2) . 7_555 ?
O(9) C(19) 3.596(9) . . ?
O(10) C(5) 3.580(7) . . ?
C(3) C(42) 3.572(9) . 8_556 ?
C(25) C(41) 3.534(9) . 7_554 ?

loop_
_geom_torsion_atom_site_label_1
_geom_torsion_atom_site_label_2
_geom_torsion_atom_site_label_3
_geom_torsion_atom_site_label_4
_geom_torsion
_geom_torsion_site_symmetry_1
_geom_torsion_site_symmetry_2
_geom_torsion_site_symmetry_3
_geom_torsion_site_symmetry_4
_geom_torsion_publ_flag
O(1) N(1) C(7) N(2) -177.4(5) 1_555 1_555 1_555 1_555 yes
O(1) N(1) C(7) C(2) 4.7(9) 1_555 1_555 1_555 1_555 yes
O(1) N(1) C(8) C(9) 168.9(5) 1_555 1_555 1_555 1_555 yes
O(1) N(1) C(8) C(10) -71.8(7) 1_555 1_555 1_555 1_555 yes
O(1) N(1) C(8) C(11) 47.1(8) 1_555 1_555 1_555 1_555 yes
O(2) N(2) C(7) N(1) 179.1(5) 1_555 1_555 1_555 1_555 yes
O(2) N(2) C(7) C(2) -3.0(9) 1_555 1_555 1_555 1_555 yes
O(2) N(2) C(9) C(8) 169.4(5) 1_555 1_555 1_555 1_555 yes
O(2) N(2) C(9) C(12) 47.5(8) 1_555 1_555 1_555 1_555 yes
O(2) N(2) C(9) C(13) -70.6(7) 1_555 1_555 1_555 1_555 yes
O(3) N(3) C(14) N(4) 179.4(5) 1_555 1_555 1_555 1_555 yes
O(3) N(3) C(14) C(6) -0.8(9) 1_555 1_555 1_555 1_555 yes
O(3) N(3) C(15) C(16) -166.8(5) 1_555 1_555 1_555 1_555 yes
O(3) N(3) C(15) C(17) 75.7(7) 1_555 1_555 1_555 1_555 yes
O(3) N(3) C(15) C(18) -42.8(8) 1_555 1_555 1_555 1_555 yes
O(4) N(4) C(14) N(3) 173.9(5) 1_555 1_555 1_555 1_555 yes
O(4) N(4) C(14) C(6) -5.9(10) 1_555 1_555 1_555 1_555 yes
O(4) N(4) C(16) C(15) -163.5(6) 1_555 1_555 1_555 1_555 yes
O(4) N(4) C(16) C(19) -39.1(8) 1_555 1_555 1_555 1_555 yes
O(4) N(4) C(16) C(20) 79.7(8) 1_555 1_555 1_555 1_555 yes
O(5) C(1) C(2) C(3) -176.5(5) 1_555 1_555 1_555 1_555 yes
O(5) C(1) C(2) C(7) 1.7(8) 1_555 1_555 1_555 1_555 yes
O(5) C(1) C(6) C(5) 178.8(5) 1_555 1_555 1_555 1_555 yes
O(5) C(1) C(6) C(14) 3.1(9) 1_555 1_555 1_555 1_555 yes
O(6) N(5) C(28) N(6) -176.1(6) 1_555 1_555 1_555 1_555 yes
O(6) N(5) C(28) C(23) 7(1) 1_555 1_555 1_555 1_555 yes
O(6) N(5) C(30) C(29) 167.0(6) 1_555 1_555 1_555 1_555 yes
O(6) N(5) C(30) C(33) 44.4(9) 1_555 1_555 1_555 1_555 yes
O(6) N(5) C(30) C(34) -73.9(8) 1_555 1_555 1_555 1_555 yes
O(7) N(6) C(28) N(5) 179.3(6) 1_555 1_555 1_555 1_555 yes
O(7) N(6) C(28) C(23) -4.1(10) 1_555 1_555 1_555 1_555 yes
O(7) N(6) C(29) C(30) 168.8(5) 1_555 1_555 1_555 1_555 yes
O(7) N(6) C(29) C(31) -73.1(8) 1_555 1_555 1_555 1_555 yes
O(7) N(6) C(29) C(32) 44.3(9) 1_555 1_555 1_555 1_555 yes
O(8) N(7) C(35) N(8) -179.0(5) 1_555 1_555 1_555 1_555 yes
O(8) N(7) C(35) C(27) -3.0(9) 1_555 1_555 1_555 1_555 yes
O(8) N(7) C(36) C(37) 164.1(5) 1_555 1_555 1_555 1_555 yes
O(8) N(7) C(36) C(38) -75.2(7) 1_555 1_555 1_555 1_555 yes
O(8) N(7) C(36) C(39) 42.7(8) 1_555 1_555 1_555 1_555 yes
O(9) N(8) C(35) N(7) -177.8(5) 1_555 1_555 1_555 1_555 yes
O(9) N(8) C(35) C(27) 6.1(9) 1_555 1_555 1_555 1_555 yes
O(9) N(8) C(37) C(36) 164.6(5) 1_555 1_555 1_555 1_555 yes
O(9) N(8) C(37) C(40) 42.2(8) 1_555 1_555 1_555 1_555 yes
O(9) N(8) C(37) C(41) -76.6(7) 1_555 1_555 1_555 1_555 yes
O(10) C(22) C(23) C(24) -177.8(5) 1_555 1_555 1_555 1_555 yes
O(10) C(22) C(23) C(28) -3.1(8) 1_555 1_555 1_555 1_555 yes
O(10) C(22) C(27) C(26) 178.5(5) 1_555 1_555 1_555 1_555 yes
O(10) C(22) C(27) C(35) 0.2(8) 1_555 1_555 1_555 1_555 yes
N(1) C(7) N(2) C(9) 3.2(6) 1_555 1_555 1_555 1_555 yes
N(1) C(7) C(2) C(1) 71.0(7) 1_555 1_555 1_555 1_555 yes
N(1) C(7) C(2) C(3) -110.9(7) 1_555 1_555 1_555 1_555 yes
N(1) C(8) C(9) N(2) 18.5(6) 1_555 1_555 1_555 1_555 yes
N(1) C(8) C(9) C(12) 136.5(5) 1_555 1_555 1_555 1_555 yes
N(1) C(8) C(9) C(13) -94.7(6) 1_555 1_555 1_555 1_555 yes
N(2) C(7) N(1) C(8) 10.6(7) 1_555 1_555 1_555 1_555 yes
N(2) C(7) C(2) C(1) -106.6(7) 1_555 1_555 1_555 1_555 yes
N(2) C(7) C(2) C(3) 71.6(8) 1_555 1_555 1_555 1_555 yes
N(2) C(9) C(8) C(10) -94.6(6) 1_555 1_555 1_555 1_555 yes
N(2) C(9) C(8) C(11) 136.5(6) 1_555 1_555 1_555 1_555 yes
N(3) C(14) N(4) C(16) -10.3(7) 1_555 1_555 1_555 1_555 yes
N(3) C(14) C(6) C(1) -39.7(9) 1_555 1_555 1_555 1_555 yes
N(3) C(14) C(6) C(5) 144.5(6) 1_555 1_555 1_555 1_555 yes
N(3) C(15) C(16) N(4) -21.2(6) 1_555 1_555 1_555 1_555 yes
N(3) C(15) C(16) C(19) -140.5(6) 1_555 1_555 1_555 1_555 yes
N(3) C(15) C(16) C(20) 90.9(6) 1_555 1_555 1_555 1_555 yes
N(4) C(14) N(3) C(15) -5.7(7) 1_555 1_555 1_555 1_555 yes
N(4) C(14) C(6) C(1) 140.1(6) 1_555 1_555 1_555 1_555 yes
N(4) C(14) C(6) C(5) -35.7(9) 1_555 1_555 1_555 1_555 yes
N(4) C(16) C(15) C(17) 91.6(6) 1_555 1_555 1_555 1_555 yes
N(4) C(16) C(15) C(18) -140.0(6) 1_555 1_555 1_555 1_555 yes
N(5) C(28) N(6) C(29) 3.9(7) 1_555 1_555 1_555 1_555 yes
N(5) C(28) C(23) C(22) 64.2(8) 1_555 1_555 1_555 1_555 yes
N(5) C(28) C(23) C(24) -121.2(7) 1_555 1_555 1_555 1_555 yes
N(5) C(30) C(29) N(6) 19.3(6) 1_555 1_555 1_555 1_555 yes
N(5) C(30) C(29) C(31) -92.3(6) 1_555 1_555 1_555 1_555 yes
N(5) C(30) C(29) C(32) 140.0(7) 1_555 1_555 1_555 1_555 yes
N(6) C(28) N(5) C(30) 10.4(7) 1_555 1_555 1_555 1_555 yes
N(6) C(28) C(23) C(22) -111.7(7) 1_555 1_555 1_555 1_555 yes
N(6) C(28) C(23) C(24) 63.0(8) 1_555 1_555 1_555 1_555 yes
N(6) C(29) C(30) C(33) 138.3(6) 1_555 1_555 1_555 1_555 yes
N(6) C(29) C(30) C(34) -92.0(6) 1_555 1_555 1_555 1_555 yes
N(7) C(35) N(8) C(37) 11.2(6) 1_555 1_555 1_555 1_555 yes
N(7) C(35) C(27) C(22) 38.6(8) 1_555 1_555 1_555 1_555 yes
N(7) C(35) C(27) C(26) -139.7(6) 1_555 1_555 1_555 1_555 yes
N(7) C(36) C(37) N(8) 25.8(6) 1_555 1_555 1_555 1_555 yes
N(7) C(36) C(37) C(40) 144.8(5) 1_555 1_555 1_555 1_555 yes
N(7) C(36) C(37) C(41) -86.1(6) 1_555 1_555 1_555 1_555 yes
N(8) C(35) N(7) C(36) 7.6(6) 1_555 1_555 1_555 1_555 yes
N(8) C(35) C(27) C(22) -146.1(6) 1_555 1_555 1_555 1_555 yes
N(8) C(35) C(27) C(26) 35.6(8) 1_555 1_555 1_555 1_555 yes
N(8) C(37) C(36) C(38) -88.4(6) 1_555 1_555 1_555 1_555 yes
N(8) C(37) C(36) C(39) 142.1(6) 1_555 1_555 1_555 1_555 yes
C(1) C(2) C(3) C(4) -3.2(9) 1_555 1_555 1_555 1_555 yes
C(1) C(6) C(5) C(4) -1.9(9) 1_555 1_555 1_555 1_555 yes
C(2) C(1) C(6) C(5) 1.5(8) 1_555 1_555 1_555 1_555 yes
C(2) C(1) C(6) C(14) -174.2(5) 1_555 1_555 1_555 1_555 yes
C(2) C(3) C(4) C(5) 2.9(9) 1_555 1_555 1_555 1_555 yes
C(2) C(3) C(4) C(21) -177.3(6) 1_555 1_555 1_555 1_555 yes
C(2) C(7) N(1) C(8) -167.3(5) 1_555 1_555 1_555 1_555 yes
C(2) C(7) N(2) C(9) -179.0(5) 1_555 1_555 1_555 1_555 yes
C(3) C(2) C(1) C(6) 1.0(8) 1_555 1_555 1_555 1_555 yes
C(3) C(4) C(5) C(6) -0.3(9) 1_555 1_555 1_555 1_555 yes
C(4) C(3) C(2) C(7) 178.7(5) 1_555 1_555 1_555 1_555 yes
C(4) C(5) C(6) C(14) 173.9(6) 1_555 1_555 1_555 1_555 yes
C(6) C(1) C(2) C(7) 179.2(5) 1_555 1_555 1_555 1_555 yes
C(6) C(5) C(4) C(21) 179.9(6) 1_555 1_555 1_555 1_555 yes
C(6) C(14) N(3) C(15) 174.2(6) 1_555 1_555 1_555 1_555 yes
C(6) C(14) N(4) C(16) 169.9(5) 1_555 1_555 1_555 1_555 yes
C(7) N(1) C(8) C(9) -18.8(6) 1_555 1_555 1_555 1_555 yes
C(7) N(1) C(8) C(10) 100.5(6) 1_555 1_555 1_555 1_555 yes
C(7) N(1) C(8) C(11) -140.6(6) 1_555 1_555 1_555 1_555 yes
C(7) N(2) C(9) C(8) -14.5(6) 1_555 1_555 1_555 1_555 yes
C(7) N(2) C(9) C(12) -136.3(6) 1_555 1_555 1_555 1_555 yes
C(7) N(2) C(9) C(13) 105.6(6) 1_555 1_555 1_555 1_555 yes
C(10) C(8) C(9) C(12) 23.4(8) 1_555 1_555 1_555 1_555 yes
C(10) C(8) C(9) C(13) 152.3(6) 1_555 1_555 1_555 1_555 yes
C(11) C(8) C(9) C(12) -105.5(7) 1_555 1_555 1_555 1_555 yes
C(11) C(8) C(9) C(13) 23.4(8) 1_555 1_555 1_555 1_555 yes
C(14) N(3) C(15) C(16) 18.0(7) 1_555 1_555 1_555 1_555 yes
C(14) N(3) C(15) C(17) -99.5(6) 1_555 1_555 1_555 1_555 yes
C(14) N(3) C(15) C(18) 142.0(6) 1_555 1_555 1_555 1_555 yes
C(14) N(4) C(16) C(15) 20.6(6) 1_555 1_555 1_555 1_555 yes
C(14) N(4) C(16) C(19) 144.9(6) 1_555 1_555 1_555 1_555 yes
C(14) N(4) C(16) C(20) -96.2(6) 1_555 1_555 1_555 1_555 yes
C(17) C(15) C(16) C(19) -27.6(8) 1_555 1_555 1_555 1_555 yes
C(17) C(15) C(16) C(20) -156.3(6) 1_555 1_555 1_555 1_555 yes
C(18) C(15) C(16) C(19) 100.7(8) 1_555 1_555 1_555 1_555 yes
C(18) C(15) C(16) C(20) -27.9(8) 1_555 1_555 1_555 1_555 yes
C(22) C(23) C(24) C(25) 0.3(9) 1_555 1_555 1_555 1_555 yes
C(22) C(27) C(26) C(25) -2.0(9) 1_555 1_555 1_555 1_555 yes
C(23) C(22) C(27) C(26) 0.0(8) 1_555 1_555 1_555 1_555 yes
C(23) C(22) C(27) C(35) -178.3(5) 1_555 1_555 1_555 1_555 yes
C(23) C(24) C(25) C(26) -2.2(9) 1_555 1_555 1_555 1_555 yes
C(23) C(24) C(25) C(42) 175.6(6) 1_555 1_555 1_555 1_555 yes
C(23) C(28) N(5) C(30) -166.0(6) 1_555 1_555 1_555 1_555 yes
C(23) C(28) N(6) C(29) -179.6(6) 1_555 1_555 1_555 1_555 yes
C(24) C(23) C(22) C(27) 0.8(8) 1_555 1_555 1_555 1_555 yes
C(24) C(25) C(26) C(27) 3.1(9) 1_555 1_555 1_555 1_555 yes
C(25) C(24) C(23) C(28) -174.2(5) 1_555 1_555 1_555 1_555 yes
C(25) C(26) C(27) C(35) 176.3(5) 1_555 1_555 1_555 1_555 yes
C(27) C(22) C(23) C(28) 175.5(5) 1_555 1_555 1_555 1_555 yes
C(27) C(26) C(25) C(42) -174.7(6) 1_555 1_555 1_555 1_555 yes
C(27) C(35) N(7) C(36) -176.4(5) 1_555 1_555 1_555 1_555 yes
C(27) C(35) N(8) C(37) -164.9(5) 1_555 1_555 1_555 1_555 yes
C(28) N(5) C(30) C(29) -19.4(7) 1_555 1_555 1_555 1_555 yes
C(28) N(5) C(30) C(33) -141.9(6) 1_555 1_555 1_555 1_555 yes
C(28) N(5) C(30) C(34) 99.8(7) 1_555 1_555 1_555 1_555 yes
C(28) N(6) C(29) C(30) -15.5(7) 1_555 1_555 1_555 1_555 yes
C(28) N(6) C(29) C(31) 102.6(7) 1_555 1_555 1_555 1_555 yes
C(28) N(6) C(29) C(32) -140.1(7) 1_555 1_555 1_555 1_555 yes
C(31) C(29) C(30) C(33) 26.7(9) 1_555 1_555 1_555 1_555 yes
C(31) C(29) C(30) C(34) 156.4(6) 1_555 1_555 1_555 1_555 yes
C(32) C(29) C(30) C(33) -101.1(8) 1_555 1_555 1_555 1_555 yes
C(32) C(29) C(30) C(34) 28.6(9) 1_555 1_555 1_555 1_555 yes
C(35) N(7) C(36) C(37) -22.3(6) 1_555 1_555 1_555 1_555 yes
C(35) N(7) C(36) C(38) 98.4(6) 1_555 1_555 1_555 1_555 yes
C(35) N(7) C(36) C(39) -143.7(5) 1_555 1_555 1_555 1_555 yes
C(35) N(8) C(37) C(36) -24.2(6) 1_555 1_555 1_555 1_555 yes
C(35) N(8) C(37) C(40) -146.5(6) 1_555 1_555 1_555 1_555 yes
C(35) N(8) C(37) C(41) 94.7(6) 1_555 1_555 1_555 1_555 yes
C(38) C(36) C(37) C(40) 30.5(8) 1_555 1_555 1_555 1_555 yes
C(38) C(36) C(37) C(41) 159.7(6) 1_555 1_555 1_555 1_555 yes
C(39) C(36) C(37) C(40) -98.9(7) 1_555 1_555 1_555 1_555 yes
C(39) C(36) C(37) C(41) 30.3(8) 1_555 1_555 1_555 1_555 yes
